data_7008073
loop_
_publ_author_name
'Baber, R. Angharad'
'Orpen, A. Guy'
'Pringle, Paul G.'
'Wilkinson, Matthew J.'
'Wingad, Richard L.'

_publ_section_title
;
 Special effects of ortho-isopropylphenyl groups. Diastereoisomerism in
 platinum(II) and palladium(II) complexes of helically chiral PAr3
 ligands.
;
_journal_issue 4
_journal_name_full 'Dalton transactions (Cambridge, England : 2003)'
_journal_page_first 659
_journal_page_last 667
_journal_paper_doi 10.1039/b416525j
_journal_year 2005
_chemical_formula_sum 'C60 H76 Cl2 O6 P2 Pt2'
_chemical_formula_weight 1416.23
_chemical_name_systematic
;
?
;
_space_group_IT_number 2
_symmetry_cell_setting triclinic
_symmetry_space_group_name_Hall '-P 1'
_symmetry_space_group_name_H-M 'P -1'
_atom_sites_solution_hydrogens geom
_atom_sites_solution_primary direct
_atom_sites_solution_secondary difmap
_audit_creation_method SHELXL-97
_cell_angle_alpha 101.28(3)
_cell_angle_beta 104.34(2)
_cell_angle_gamma 112.02(3)
_cell_formula_units_Z 1
_cell_length_a 11.359(3)
_cell_length_b 11.719(3)
_cell_length_c 13.130(6)
_cell_measurement_reflns_used 1081
_cell_measurement_temperature 293(2)
_cell_measurement_theta_max 18.71
_cell_measurement_theta_min 2.66
_cell_volume 1486.7(10)
_computing_cell_refinement 'Bruker SMART (Bruker, 1998)'
_computing_data_collection 'Bruker SMART (Bruker, 1998)'
_computing_data_reduction 'Bruker SAINT (Bruker, 1998)'
_computing_molecular_graphics 'Bruker SHELXTL (Bruker, 1998)'
_computing_publication_material 'Bruker SHELXTL (Bruker, 1998)'
_computing_structure_refinement 'Bruker SHELXTL (Bruker, 1998)'
_computing_structure_solution 'Bruker SHELXTL (Bruker, 1998)'
_diffrn_ambient_temperature 293(2)
_diffrn_measured_fraction_theta_full 0.924
_diffrn_measured_fraction_theta_max 0.924
_diffrn_measurement_device_type 'CCD area detector'
_diffrn_measurement_method '\w scans'
_diffrn_radiation_monochromator graphite
_diffrn_radiation_source 'fine-focus sealed tube'
_diffrn_radiation_type MoK\a
_diffrn_radiation_wavelength 0.71073
_diffrn_reflns_av_R_equivalents 0.0677
_diffrn_reflns_av_sigmaI/netI 0.1812
_diffrn_reflns_limit_h_max 14
_diffrn_reflns_limit_h_min -9
_diffrn_reflns_limit_k_max 14
_diffrn_reflns_limit_k_min -13
_diffrn_reflns_limit_l_max 11
_diffrn_reflns_limit_l_min -17
_diffrn_reflns_number 8236
_diffrn_reflns_theta_full 27.48
_diffrn_reflns_theta_max 27.48
_diffrn_reflns_theta_min 1.98
_exptl_absorpt_coefficient_mu 4.891
_exptl_absorpt_correction_T_max 0.70925
_exptl_absorpt_correction_T_min 0.41694
_exptl_absorpt_correction_type multi-scan
_exptl_absorpt_process_details 'Bruker SHELXTL (Bruker, 1998)'
_exptl_crystal_colour yellow
_exptl_crystal_density_diffrn 1.582
_exptl_crystal_density_method 'not measured'
_exptl_crystal_description plate
_exptl_crystal_F_000 704
_exptl_crystal_size_max 0.08
_exptl_crystal_size_mid 0.05
_exptl_crystal_size_min 0.01
_refine_diff_density_max 1.408
_refine_diff_density_min -0.868
_refine_diff_density_rms 0.129
_refine_ls_extinction_method none
_refine_ls_goodness_of_fit_ref 0.886
_refine_ls_hydrogen_treatment mixed
_refine_ls_matrix_type full
_refine_ls_number_parameters 325
_refine_ls_number_reflns 6304
_refine_ls_number_restraints 0
_refine_ls_restrained_S_all 0.886
_refine_ls_R_factor_all 0.1607
_refine_ls_R_factor_gt 0.0654
_refine_ls_shift/su_max 0.025
_refine_ls_shift/su_mean 0.001
_refine_ls_structure_factor_coef Fsqd
_refine_ls_weighting_details 'calc w=1/[\s^2^(Fo^2^)+(0.0300P)^2^+1.0000P] where P=(Fo^2^+2Fc^2^)/3'
_refine_ls_weighting_scheme calc
_refine_ls_wR_factor_gt 0.1166
_refine_ls_wR_factor_ref 0.1379
_reflns_number_gt 2691
_reflns_number_total 6304
_reflns_threshold_expression >2sigma(I)
_cod_data_source_file b416525j.txt
_cod_data_source_block c3poapex
_cod_original_cell_volume 1486.5(9)
_cod_original_sg_symbol_H-M P-1
_cod_database_code 7008073

loop_
_symmetry_equiv_pos_as_xyz
'x, y, z'
'-x, -y, -z'

loop_
_atom_site_label
_atom_site_type_symbol
_atom_site_fract_x
_atom_site_fract_y
_atom_site_fract_z
_atom_site_U_iso_or_equiv
_atom_site_adp_type
_atom_site_occupancy
_atom_site_symmetry_multiplicity
_atom_site_calc_flag
_atom_site_refinement_flags
_atom_site_disorder_assembly
_atom_site_disorder_group
Pt1 Pt 0.10440(6) 0.17283(5) 0.09458(5) 0.0700(2) Uani 1 1 d . . .
Cl1 Cl 0.1082(4) -0.0413(3) 0.0584(3) 0.1041(13) Uani 1 1 d . . .
P1 P 0.2819(3) 0.2895(3) 0.2449(3) 0.0605(9) Uani 1 1 d . . .
O1 O 0.0964(11) 0.3128(10) 0.6345(9) 0.123(4) Uani 1 1 d . . .
O2 O 0.7740(12) 0.1937(12) 0.3700(11) 0.143(4) Uani 1 1 d . . .
O3 O 0.4491(10) 0.8321(9) 0.2473(9) 0.108(3) Uani 1 1 d . . .
C9 C 0.0992(14) 0.3601(11) -0.0249(10) 0.098(5) Uani 1 1 d . . .
H9A H 0.1022 0.4436 -0.0297 0.147 Uiso 1 1 calc R . .
H9B H 0.0122 0.2892 -0.0767 0.147 Uiso 1 1 calc R . .
H9C H 0.1735 0.3498 -0.0441 0.147 Uiso 1 1 calc R . .
C10 C 0.0035(14) 0.3579(14) 0.1248(14) 0.130(6) Uani 1 1 d . . .
H10A H -0.0001 0.4403 0.1260 0.195 Uiso 1 1 calc R . .
H10B H 0.0149 0.3483 0.1986 0.195 Uiso 1 1 calc R . .
H10C H -0.0810 0.2857 0.0706 0.195 Uiso 1 1 calc R . .
C11 C 0.1146(14) 0.3568(17) 0.0946(11) 0.115(6) Uani 1 1 d . . .
C12 C 0.2486(12) 0.4752(12) 0.1704(10) 0.060(3) Uani 1 1 d . . .
C13 C 0.2812(13) 0.6031(14) 0.1714(11) 0.074(4) Uani 1 1 d . . .
H13A H 0.2168 0.6217 0.1251 0.089 Uiso 1 1 calc R . .
C14 C 0.4059(16) 0.7017(13) 0.2391(12) 0.074(4) Uani 1 1 d . . .
C15 C 0.4974(13) 0.6758(13) 0.3053(11) 0.081(4) Uani 1 1 d . . .
H15A H 0.5847 0.7441 0.3502 0.097 Uiso 1 1 calc R . .
C16 C 0.4652(12) 0.5509(13) 0.3083(10) 0.069(3) Uani 1 1 d . . .
H16A H 0.5289 0.5339 0.3571 0.083 Uiso 1 1 calc R . .
C17 C 0.3407(12) 0.4515(11) 0.2402(10) 0.058(3) Uani 1 1 d . . .
C18 C 0.4300(12) 0.2598(10) 0.2750(12) 0.063(3) Uani 1 1 d . . .
C19 C 0.4866(14) 0.2403(12) 0.1953(13) 0.080(4) Uani 1 1 d . . .
C20 C 0.6060(15) 0.2206(12) 0.2307(15) 0.089(4) Uani 1 1 d . . .
H20A H 0.6518 0.2120 0.1803 0.106 Uiso 1 1 calc R . .
C21 C 0.6542(16) 0.2140(13) 0.3309(18) 0.104(6) Uani 1 1 d . . .
C22 C 0.5983(15) 0.2324(14) 0.4149(16) 0.101(5) Uani 1 1 d . . .
H22A H 0.6353 0.2313 0.4878 0.122 Uiso 1 1 calc R . .
C23 C 0.4861(13) 0.2518(11) 0.3797(12) 0.077(4) Uani 1 1 d . . .
H23A H 0.4415 0.2607 0.4311 0.093 Uiso 1 1 calc R . .
C24 C 0.2346(10) 0.2949(11) 0.3712(9) 0.054(3) Uani 1 1 d . . .
C25 C 0.1826(11) 0.1866(12) 0.4041(10) 0.063(3) Uani 1 1 d . . .
C26 C 0.1658(12) 0.0535(10) 0.3455(10) 0.070(3) Uani 1 1 d . . .
H26A H 0.2114 0.0636 0.2895 0.084 Uiso 1 1 calc R . .
C27 C 0.2288(15) -0.0061(12) 0.4200(12) 0.111(5) Uani 1 1 d . . .
H27A H 0.3255 0.0529 0.4594 0.166 Uiso 1 1 calc R . .
H27B H 0.2187 -0.0890 0.3753 0.166 Uiso 1 1 calc R . .
H27C H 0.1835 -0.0213 0.4740 0.166 Uiso 1 1 calc R . .
C28 C 0.0142(13) -0.0382(12) 0.2815(12) 0.106(5) Uani 1 1 d . . .
H28A H -0.0247 0.0010 0.2317 0.160 Uiso 1 1 calc R . .
H28B H -0.0334 -0.0523 0.3342 0.160 Uiso 1 1 calc R . .
H28C H 0.0040 -0.1216 0.2379 0.160 Uiso 1 1 calc R . .
C29 C 0.1422(12) 0.2005(13) 0.4941(11) 0.077(4) Uani 1 1 d . . .
H29A H 0.1109 0.1282 0.5198 0.092 Uiso 1 1 calc R . .
C30 C 0.1456(12) 0.3176(14) 0.5497(11) 0.071(3) Uani 1 1 d . . .
C31 C 0.1918(11) 0.4225(12) 0.5146(10) 0.067(3) Uani 1 1 d . . .
H31A H 0.1931 0.5019 0.5502 0.080 Uiso 1 1 calc R . .
C32 C 0.2363(11) 0.4115(12) 0.4277(10) 0.065(3) Uani 1 1 d . . .
H32A H 0.2697 0.4852 0.4040 0.078 Uiso 1 1 calc R . .
C33 C 0.3541(16) 0.8631(13) 0.1877(13) 0.116(5) Uani 1 1 d . . .
H33A H 0.3956 0.9562 0.1973 0.174 Uiso 1 1 calc R . .
H33B H 0.2778 0.8418 0.2144 0.174 Uiso 1 1 calc R . .
H33C H 0.3214 0.8133 0.1089 0.174 Uiso 1 1 calc R . .
C34 C 0.0695(19) 0.4207(15) 0.6752(15) 0.169(9) Uani 1 1 d . . .
H34A H 0.0358 0.4095 0.7362 0.254 Uiso 1 1 calc R . .
H34B H 0.0010 0.4240 0.6150 0.254 Uiso 1 1 calc R . .
H34C H 0.1534 0.5019 0.7020 0.254 Uiso 1 1 calc R . .
C35 C 0.4063(17) 0.1373(16) -0.0168(14) 0.144(7) Uani 1 1 d . . .
H35A H 0.3724 0.1511 -0.0873 0.217 Uiso 1 1 calc R . .
H35B H 0.3375 0.0581 -0.0135 0.217 Uiso 1 1 calc R . .
H35C H 0.4897 0.1280 -0.0112 0.217 Uiso 1 1 calc R . .
C36 C 0.5364(19) 0.3700(17) 0.0679(15) 0.160(7) Uani 1 1 d . . .
H36A H 0.5558 0.4476 0.1266 0.240 Uiso 1 1 calc R . .
H36B H 0.4995 0.3780 -0.0048 0.240 Uiso 1 1 calc R . .
H36C H 0.6203 0.3616 0.0740 0.240 Uiso 1 1 calc R . .
C37 C 0.4363(17) 0.2538(15) 0.0798(14) 0.107(5) Uani 1 1 d . . .
H37A H 0.3508 0.2633 0.0711 0.129 Uiso 1 1 calc R . .
C38 C 0.8204(19) 0.166(2) 0.2881(17) 0.181(9) Uani 1 1 d . . .
H38A H 0.9010 0.1531 0.3178 0.272 Uiso 1 1 calc R . .
H38B H 0.8441 0.2376 0.2574 0.272 Uiso 1 1 calc R . .
H38C H 0.7497 0.0860 0.2293 0.272 Uiso 1 1 calc R . .

loop_
_atom_site_aniso_label
_atom_site_aniso_U_11
_atom_site_aniso_U_22
_atom_site_aniso_U_33
_atom_site_aniso_U_23
_atom_site_aniso_U_13
_atom_site_aniso_U_12
Pt1 0.0896(4) 0.0696(3) 0.0480(3) 0.0149(2) 0.0091(2) 0.0443(3)
Cl1 0.114(3) 0.092(3) 0.085(3) 0.020(2) -0.002(2) 0.052(2)
P1 0.074(2) 0.058(2) 0.053(2) 0.0151(16) 0.0189(18) 0.0356(18)
O1 0.179(10) 0.114(8) 0.106(9) 0.044(7) 0.095(8) 0.063(8)
O2 0.122(9) 0.172(11) 0.144(12) 0.043(9) 0.045(9) 0.081(9)
O3 0.126(8) 0.088(7) 0.120(9) 0.046(6) 0.034(7) 0.059(7)
C9 0.137(12) 0.071(9) 0.062(10) 0.023(7) 0.006(9) 0.039(9)
C10 0.088(11) 0.106(12) 0.148(17) 0.024(11) 0.010(11) 0.025(10)
C11 0.060(9) 0.213(18) 0.041(9) -0.004(10) 0.009(7) 0.058(11)
C12 0.070(9) 0.076(9) 0.052(8) 0.028(7) 0.029(7) 0.041(8)
C13 0.076(9) 0.086(10) 0.065(10) 0.018(8) 0.017(8) 0.049(9)
C14 0.104(12) 0.067(10) 0.071(10) 0.032(8) 0.043(9) 0.048(9)
C15 0.074(9) 0.084(10) 0.059(10) 0.012(8) 0.013(8) 0.021(8)
C16 0.070(9) 0.084(10) 0.067(9) 0.041(8) 0.017(7) 0.045(8)
C17 0.053(7) 0.076(8) 0.059(8) 0.024(7) 0.028(7) 0.038(7)
C18 0.075(9) 0.049(7) 0.079(10) 0.022(7) 0.040(8) 0.033(7)
C19 0.095(11) 0.074(9) 0.086(12) 0.032(8) 0.038(9) 0.047(8)
C20 0.094(11) 0.077(10) 0.111(14) 0.027(9) 0.054(11) 0.044(9)
C21 0.077(12) 0.069(10) 0.136(18) 0.028(11) -0.005(12) 0.032(9)
C22 0.081(11) 0.125(13) 0.119(16) 0.053(12) 0.039(11) 0.059(10)
C23 0.079(9) 0.090(10) 0.070(10) 0.028(8) 0.021(8) 0.047(8)
C24 0.046(7) 0.055(8) 0.050(8) 0.017(6) 0.011(6) 0.013(6)
C25 0.054(7) 0.066(9) 0.055(9) 0.019(7) 0.014(6) 0.018(7)
C26 0.091(10) 0.048(8) 0.072(10) 0.019(7) 0.039(8) 0.025(8)
C27 0.179(15) 0.089(11) 0.097(13) 0.043(9) 0.065(12) 0.076(11)
C28 0.112(12) 0.067(9) 0.120(14) 0.008(9) 0.058(11) 0.019(9)
C29 0.082(9) 0.086(10) 0.074(10) 0.041(9) 0.043(8) 0.032(8)
C30 0.078(9) 0.083(10) 0.057(9) 0.020(8) 0.037(8) 0.035(8)
C31 0.082(9) 0.064(8) 0.054(9) 0.014(7) 0.032(7) 0.031(7)
C32 0.080(9) 0.069(9) 0.052(9) 0.025(7) 0.022(7) 0.036(7)
C33 0.153(15) 0.099(11) 0.129(16) 0.049(11) 0.064(13) 0.074(12)
C34 0.26(2) 0.116(13) 0.154(19) 0.005(13) 0.147(18) 0.079(15)
C35 0.182(17) 0.167(17) 0.108(15) 0.034(13) 0.096(14) 0.078(15)
C36 0.22(2) 0.170(18) 0.145(19) 0.085(15) 0.105(17) 0.098(17)
C37 0.147(14) 0.099(12) 0.112(15) 0.047(11) 0.093(13) 0.056(11)
C38 0.170(18) 0.23(2) 0.134(19) -0.009(16) 0.072(16) 0.103(17)

loop_
_atom_type_symbol
_atom_type_description
_atom_type_scat_dispersion_real
_atom_type_scat_dispersion_imag
_atom_type_scat_source
C C 0.0033 0.0016 'International Tables Vol C Tables 4.2.6.8 and 6.1.1.4'
H H 0.0000 0.0000 'International Tables Vol C Tables 4.2.6.8 and 6.1.1.4'
O O 0.0106 0.0060 'International Tables Vol C Tables 4.2.6.8 and 6.1.1.4'
P P 0.1023 0.0942 'International Tables Vol C Tables 4.2.6.8 and 6.1.1.4'
Cl Cl 0.1484 0.1585 'International Tables Vol C Tables 4.2.6.8 and 6.1.1.4'
Pt Pt -1.7033 8.3905 'International Tables Vol C Tables 4.2.6.8 and 6.1.1.4'

loop_
_geom_angle_atom_site_label_1
_geom_angle_atom_site_label_2
_geom_angle_atom_site_label_3
_geom_angle
_geom_angle_site_symmetry_1
_geom_angle_site_symmetry_3
_geom_angle_publ_flag
C11 Pt1 P1 82.5(4) . . ?
C11 Pt1 Cl1 97.6(4) . 2 ?
P1 Pt1 Cl1 173.32(14) . 2 ?
C11 Pt1 Cl1 167.3(4) . . ?
P1 Pt1 Cl1 101.67(12) . . ?
Cl1 Pt1 Cl1 79.65(13) 2 . ?
Pt1 Cl1 Pt1 100.35(13) 2 . ?
C17 P1 C18 105.5(5) . . ?
C17 P1 C24 105.2(5) . . ?
C18 P1 C24 105.7(6) . . ?
C17 P1 Pt1 105.4(4) . . ?
C18 P1 Pt1 122.4(4) . . ?
C24 P1 Pt1 111.3(3) . . ?
C30 O1 C34 115.3(12) . . ?
C38 O2 C21 112.0(17) . . ?
C33 O3 C14 116.1(11) . . ?
C10 C11 C12 111.8(12) . . ?
C10 C11 C9 113.0(13) . . ?
C12 C11 C9 105.9(12) . . ?
C10 C11 Pt1 103.9(12) . . ?
C12 C11 Pt1 116.1(9) . . ?
C9 C11 Pt1 106.2(9) . . ?
C17 C12 C13 119.0(12) . . ?
C17 C12 C11 116.6(12) . . ?
C13 C12 C11 124.5(12) . . ?
C14 C13 C12 120.1(12) . . ?
C15 C14 C13 120.1(12) . . ?
C15 C14 O3 114.8(14) . . ?
C13 C14 O3 125.0(13) . . ?
C14 C15 C16 120.6(12) . . ?
C17 C16 C15 119.7(11) . . ?
C12 C17 C16 120.6(11) . . ?
C12 C17 P1 115.4(9) . . ?
C16 C17 P1 123.8(9) . . ?
C19 C18 C23 119.1(12) . . ?
C19 C18 P1 121.2(11) . . ?
C23 C18 P1 119.6(10) . . ?
C18 C19 C20 115.6(13) . . ?
C18 C19 C37 122.8(13) . . ?
C20 C19 C37 121.2(14) . . ?
C21 C20 C19 122.4(15) . . ?
C20 C21 C22 123.7(16) . . ?
C20 C21 O2 124(2) . . ?
C22 C21 O2 112.0(17) . . ?
C23 C22 C21 112.8(16) . . ?
C22 C23 C18 126.3(14) . . ?
C25 C24 C32 118.6(11) . . ?
C25 C24 P1 123.3(9) . . ?
C32 C24 P1 117.6(9) . . ?
C29 C25 C24 118.1(11) . . ?
C29 C25 C26 118.0(12) . . ?
C24 C25 C26 123.9(11) . . ?
C27 C26 C25 114.6(11) . . ?
C27 C26 C28 110.5(11) . . ?
C25 C26 C28 109.6(10) . . ?
C25 C29 C30 122.4(12) . . ?
C31 C30 O1 125.8(13) . . ?
C31 C30 C29 119.4(12) . . ?
O1 C30 C29 114.7(13) . . ?
C32 C31 C30 118.9(11) . . ?
C31 C32 C24 122.6(11) . . ?
C36 C37 C35 106.8(13) . . ?
C36 C37 C19 111.6(14) . . ?
C35 C37 C19 113.8(13) . . ?

loop_
_geom_bond_atom_site_label_1
_geom_bond_atom_site_label_2
_geom_bond_distance
_geom_bond_site_symmetry_2
_geom_bond_publ_flag
Pt1 C11 2.115(18) . ?
Pt1 P1 2.177(3) . ?
Pt1 Cl1 2.416(4) 2 ?
Pt1 Cl1 2.480(4) . ?
Cl1 Pt1 2.416(4) 2 ?
P1 C17 1.780(12) . ?
P1 C18 1.808(12) . ?
P1 C24 1.862(12) . ?
O1 C30 1.365(14) . ?
O1 C34 1.444(15) . ?
O2 C38 1.348(18) . ?
O2 C21 1.454(17) . ?
O3 C33 1.376(14) . ?
O3 C14 1.391(14) . ?
C9 C11 1.545(17) . ?
C10 C11 1.416(17) . ?
C11 C12 1.535(17) . ?
C12 C17 1.363(14) . ?
C12 C13 1.400(15) . ?
C13 C14 1.371(16) . ?
C14 C15 1.348(15) . ?
C15 C16 1.380(15) . ?
C16 C17 1.374(14) . ?
C18 C19 1.382(16) . ?
C18 C23 1.403(16) . ?
C19 C20 1.440(17) . ?
C19 C37 1.544(19) . ?
C20 C21 1.324(19) . ?
C21 C22 1.42(2) . ?
C22 C23 1.363(16) . ?
C24 C25 1.388(14) . ?
C24 C32 1.413(14) . ?
C25 C29 1.372(15) . ?
C25 C26 1.516(15) . ?
C26 C27 1.501(15) . ?
C26 C28 1.539(15) . ?
C29 C30 1.405(16) . ?
C30 C31 1.363(15) . ?
C31 C32 1.360(15) . ?
C35 C37 1.532(19) . ?
C36 C37 1.477(18) . ?
